data_7000661
loop_
_publ_author_name
'Ashizawa, Misa'
'Yang, Lifen'
'Kobayashi, Katsuaki'
'Sato, Hisako'
'Yamagishi, Akihiko'
'Okuda, Fumio'
'Harada, Takunori'
'Kuroda, Reiko'
'Haga, Masa-aki'

_publ_section_title
;
 Syntheses and photophysical properties of optical-active
 blue-phosphorescent iridium complexes bearing asymmetric tridentate
 ligands
;
_journal_issue 10
_journal_name_full 'Dalton Transactions'
_journal_page_first 1700
_journal_page_last 1702
_journal_paper_doi 10.1039/b820821m
_journal_year 2009
_chemical_formula_moiety 'C26 H17 Cl F3 Ir N4 '
_chemical_formula_sum 'C26 H17 Cl F3 Ir N4'
_chemical_formula_weight 670.12
_space_group_IT_number 14
_symmetry_cell_setting monoclinic
_symmetry_Int_Tables_number 14
_symmetry_space_group_name_Hall '-P 2ybc'
_symmetry_space_group_name_H-M 'P 1 21/c 1'
_cell_angle_alpha 90
_cell_angle_beta 112.47(2)
_cell_angle_gamma 90
_cell_formula_units_Z 4
_cell_length_a 8.58(2)
_cell_length_b 26.16(3)
_cell_length_c 10.75(2)
_cell_measurement_reflns_used 91
_cell_measurement_temperature 123.1
_cell_measurement_theta_max 31.5
_cell_measurement_theta_min 1.6
_cell_volume 2230(7)
_computing_cell_refinement CrystalClear
_computing_data_collection CrystalClear
_computing_data_reduction CrystalStructure
_computing_publication_material 'CrystalStructure 3.8'
_computing_structure_refinement CRYSTALS
_computing_structure_solution SIR92
_diffrn_detector_area_resol_mean 7.31
_diffrn_measured_fraction_theta_full 0.894
_diffrn_measured_fraction_theta_max 0.894
_diffrn_measurement_device_type 'Rigaku Mercury'
_diffrn_measurement_method \w
_diffrn_radiation_type 'Mo K\a'
_diffrn_radiation_wavelength 0.71070
_diffrn_reflns_av_R_equivalents 0.073
_diffrn_reflns_limit_h_max 12
_diffrn_reflns_limit_h_min -10
_diffrn_reflns_limit_k_max 37
_diffrn_reflns_limit_k_min -37
_diffrn_reflns_limit_l_max 11
_diffrn_reflns_limit_l_min -15
_diffrn_reflns_number 20175
_diffrn_reflns_theta_full 31.70
_diffrn_reflns_theta_max 31.70
_exptl_absorpt_coefficient_mu 6.172
_exptl_absorpt_correction_T_max 0.539
_exptl_absorpt_correction_T_min 0.147
_exptl_absorpt_correction_type multi-scan
_exptl_absorpt_process_details 'Jacobson, R. (1998) Private communication'
_exptl_crystal_colour yellow
_exptl_crystal_density_diffrn 1.996
_exptl_crystal_density_method 'not measured'
_exptl_crystal_description chip
_exptl_crystal_F_000 1288.00
_exptl_crystal_size_max 0.50
_exptl_crystal_size_mid 0.10
_exptl_crystal_size_min 0.10
_refine_diff_density_max 3.34
_refine_diff_density_min -2.49
_refine_ls_extinction_coef 20(2)
_refine_ls_extinction_method 'Larson (1970) Crystallographic Computing eq. 22'
_refine_ls_goodness_of_fit_ref 1.000
_refine_ls_hydrogen_treatment refall
_refine_ls_number_parameters 334
_refine_ls_number_reflns 4938
_refine_ls_R_factor_gt 0.0400
_refine_ls_shift/su_max 0.0000
_refine_ls_structure_factor_coef F
_refine_ls_weighting_details 'w = 1/[0.8860\s(Fo^2^)]'
_refine_ls_weighting_scheme calc
_refine_ls_wR_factor_ref 0.0432
_reflns_number_gt 4898
_reflns_number_total 6753
_reflns_threshold_expression F^2^>2.0\s(F^2^)
_cod_data_source_file b820821m.txt
_cod_data_source_block '__20070621'
_cod_original_formula_sum 'C26 H17 Cl F3 Ir N4 '
_cod_database_code 7000661

loop_
_symmetry_equiv_pos_site_id
_symmetry_equiv_pos_as_xyz
1 +X,+Y,+Z
2 -X,1/2+Y,1/2-Z
3 -X,-Y,-Z
4 +X,1/2-Y,1/2+Z

loop_
_atom_site_label
_atom_site_type_symbol
_atom_site_fract_x
_atom_site_fract_y
_atom_site_fract_z
_atom_site_U_iso_or_equiv
_atom_site_adp_type
_atom_site_occupancy
_atom_site_symmetry_multiplicity
_atom_site_calc_flag
_atom_site_refinement_flags
_atom_site_disorder_assembly
_atom_site_disorder_group
Ir(1) Ir 0.79349(3) 0.117290(10) 0.17653(2) 0.01354(5) Uani 1.00 1 d . . .
Cl(1) Cl 0.65044(19) 0.03620(6) 0.10359(16) 0.0218(3) Uani 1.00 1 d . . .
F(1) F 0.9181(5) 0.07678(16) 0.6831(3) 0.0332(11) Uani 1.00 1 d . . .
F(2) F 1.3248(4) 0.02345(16) 0.5212(4) 0.0400(12) Uani 1.00 1 d . . .
F(3) F 1.1970(4) 0.27065(15) 0.4644(4) 0.0355(11) Uani 1.00 1 d . . .
N(1) N 0.6354(6) 0.1320(2) 0.2746(5) 0.0182(12) Uani 1.00 1 d . . .
N(2) N 0.9906(6) 0.08915(19) 0.1361(5) 0.0190(13) Uani 1.00 1 d . . .
N(3) N 1.2138(6) 0.0408(2) 0.1915(6) 0.0263(15) Uani 1.00 1 d . . .
N(4) N 0.6570(5) 0.15446(19) -0.0111(4) 0.0180(12) Uani 1.00 1 d . . .
C(1) C 0.4797(7) 0.1511(2) 0.2166(6) 0.0204(14) Uani 1.00 1 d . . .
C(2) C 0.3787(7) 0.1583(2) 0.2901(7) 0.0267(17) Uani 1.00 1 d . . .
C(3) C 0.4406(8) 0.1449(2) 0.4243(7) 0.0299(18) Uani 1.00 1 d . . .
C(4) C 0.6000(7) 0.1239(2) 0.4818(6) 0.0189(14) Uani 1.00 1 d . . .
C(5) C 0.6981(7) 0.1175(2) 0.4074(6) 0.0213(15) Uani 1.00 1 d . . .
C(6) C 0.9257(6) 0.0892(2) 0.3487(5) 0.0158(13) Uani 1.00 1 d . . .
C(7) C 0.8661(7) 0.0935(2) 0.4530(5) 0.0178(14) Uani 1.00 1 d . . .
C(8) C 0.9682(8) 0.0738(2) 0.5781(6) 0.0246(16) Uani 1.00 1 d . . .
C(9) C 1.1212(8) 0.0507(2) 0.6017(6) 0.0256(16) Uani 1.00 1 d . . .
C(10) C 1.1748(7) 0.0464(2) 0.4950(6) 0.0245(16) Uani 1.00 1 d . . .
C(11) C 1.0820(7) 0.0643(2) 0.3663(6) 0.0190(14) Uani 1.00 1 d . . .
C(12) C 1.1045(7) 0.0633(2) 0.2371(6) 0.0192(15) Uani 1.00 1 d . . .
C(13) C 1.1685(8) 0.0533(2) 0.0579(6) 0.0258(17) Uani 1.00 1 d . . .
C(14) C 1.0281(7) 0.0829(2) 0.0221(6) 0.0246(17) Uani 1.00 1 d . . .
C(15) C 1.3617(8) 0.0085(2) 0.2652(7) 0.035(2) Uani 1.00 1 d . . .
C(16) C 0.8966(6) 0.1870(2) 0.2152(5) 0.0162(14) Uani 1.00 1 d . . .
C(17) C 1.0188(7) 0.2052(2) 0.3364(6) 0.0181(14) Uani 1.00 1 d . . .
C(18) C 1.0766(7) 0.2547(2) 0.3452(6) 0.0247(16) Uani 1.00 1 d . . .
C(19) C 1.0213(8) 0.2888(2) 0.2392(7) 0.0279(17) Uani 1.00 1 d . . .
C(20) C 0.9027(7) 0.2720(2) 0.1198(6) 0.0254(16) Uani 1.00 1 d . . .
C(21) C 0.8394(7) 0.2222(2) 0.1052(6) 0.0198(14) Uani 1.00 1 d . . .
C(22) C 0.7085(7) 0.2029(2) -0.0206(6) 0.0183(14) Uani 1.00 1 d . . .
C(23) C 0.6368(8) 0.2299(2) -0.1397(7) 0.0310(18) Uani 1.00 1 d . . .
C(24) C 0.5089(9) 0.2090(3) -0.2478(7) 0.037(2) Uani 1.00 1 d . . .
C(25) C 0.4521(8) 0.1598(2) -0.2352(6) 0.0300(17) Uani 1.00 1 d . . .
C(26) C 0.5319(7) 0.1337(2) -0.1175(6) 0.0257(16) Uani 1.00 1 d . . .
H(1) H 0.4375 0.1599 0.1238 0.024 Uiso 1.00 1 c R . .
H(2) H 0.2687 0.1722 0.2484 0.033 Uiso 1.00 1 c R . .
H(3) H 0.3744 0.1500 0.4766 0.040 Uiso 1.00 1 c R . .
H(4) H 0.6422 0.1138 0.5737 0.024 Uiso 1.00 1 c R . .
H(5) H 1.1885 0.0380 0.6885 0.028 Uiso 1.00 1 c R . .
H(6) H 1.2251 0.0432 0.0012 0.034 Uiso 1.00 1 c R . .
H(7) H 0.9668 0.0967 -0.0648 0.031 Uiso 1.00 1 c R . .
H(8) H 1.4588 0.0295 0.3031 0.046 Uiso 1.00 1 c R . .
H(9) H 1.3787 -0.0153 0.2048 0.046 Uiso 1.00 1 c R . .
H(10) H 1.3428 -0.0094 0.3350 0.046 Uiso 1.00 1 c R . .
H(11) H 1.0615 0.1833 0.4124 0.022 Uiso 1.00 1 c R . .
H(12) H 1.0639 0.3227 0.2487 0.033 Uiso 1.00 1 c R . .
H(13) H 0.8625 0.2948 0.0453 0.031 Uiso 1.00 1 c R . .
H(14) H 0.6765 0.2633 -0.1466 0.034 Uiso 1.00 1 c R . .
H(15) H 0.4597 0.2274 -0.3297 0.043 Uiso 1.00 1 c R . .
H(16) H 0.3602 0.1449 -0.3068 0.032 Uiso 1.00 1 c R . .
H(17) H 0.4978 0.0996 -0.1105 0.032 Uiso 1.00 1 c R . .

loop_
_atom_site_aniso_label
_atom_site_aniso_U_11
_atom_site_aniso_U_22
_atom_site_aniso_U_33
_atom_site_aniso_U_12
_atom_site_aniso_U_13
_atom_site_aniso_U_23
Ir(1) 0.01204(11) 0.01541(11) 0.01482(11) 0.00092(10) 0.00697(8) -0.00023(11)
Cl(1) 0.0209(7) 0.0213(7) 0.0264(7) -0.0045(5) 0.0126(6) -0.0061(6)
F(1) 0.041(2) 0.043(2) 0.0194(19) -0.0066(19) 0.0154(18) 0.0018(18)
F(2) 0.020(2) 0.050(2) 0.044(2) 0.0125(19) 0.0060(19) 0.020(2)
F(3) 0.030(2) 0.032(2) 0.032(2) -0.0103(18) -0.0026(18) -0.0092(19)
N(1) 0.015(2) 0.020(2) 0.024(2) -0.0019(19) 0.012(2) -0.008(2)
N(2) 0.022(2) 0.016(2) 0.024(2) 0.004(2) 0.015(2) -0.001(2)
N(3) 0.018(2) 0.024(2) 0.043(3) 0.005(2) 0.018(2) 0.003(2)
N(4) 0.012(2) 0.025(2) 0.019(2) -0.000(2) 0.009(2) -0.001(2)
C(1) 0.017(2) 0.021(3) 0.022(3) -0.000(2) 0.007(2) -0.004(2)
C(2) 0.015(2) 0.027(3) 0.039(3) -0.003(2) 0.012(2) -0.008(3)
C(3) 0.027(3) 0.037(4) 0.036(3) -0.008(3) 0.024(3) -0.013(3)
C(4) 0.022(2) 0.019(3) 0.018(2) -0.007(2) 0.010(2) -0.000(2)
C(5) 0.018(2) 0.026(3) 0.028(3) -0.004(2) 0.018(2) -0.003(2)
C(6) 0.013(2) 0.015(2) 0.023(3) -0.003(2) 0.011(2) -0.001(2)
C(7) 0.022(2) 0.015(2) 0.019(2) -0.005(2) 0.011(2) -0.001(2)
C(8) 0.027(3) 0.029(3) 0.019(3) -0.010(2) 0.011(2) 0.001(2)
C(9) 0.028(3) 0.021(3) 0.020(3) -0.003(2) 0.001(2) 0.001(2)
C(10) 0.017(2) 0.020(3) 0.032(3) 0.001(2) 0.004(2) 0.006(2)
C(11) 0.014(2) 0.017(2) 0.027(3) 0.003(2) 0.009(2) 0.004(2)
C(12) 0.017(2) 0.016(2) 0.029(3) 0.002(2) 0.014(2) -0.001(2)
C(13) 0.025(3) 0.028(3) 0.031(3) -0.003(2) 0.018(2) -0.006(3)
C(14) 0.025(3) 0.029(3) 0.025(3) 0.001(2) 0.015(2) -0.003(2)
C(15) 0.025(3) 0.037(4) 0.054(4) 0.006(3) 0.027(3) 0.015(3)
C(16) 0.014(2) 0.017(2) 0.020(2) 0.008(2) 0.010(2) 0.004(2)
C(17) 0.019(2) 0.016(2) 0.021(2) 0.001(2) 0.009(2) 0.004(2)
C(18) 0.018(2) 0.025(3) 0.025(3) -0.002(2) 0.002(2) -0.002(2)
C(19) 0.025(3) 0.017(3) 0.041(4) -0.003(2) 0.012(3) 0.001(2)
C(20) 0.025(3) 0.024(3) 0.029(3) 0.002(2) 0.012(2) 0.006(2)
C(21) 0.016(2) 0.020(3) 0.022(3) 0.006(2) 0.006(2) 0.002(2)
C(22) 0.015(2) 0.023(3) 0.020(2) 0.004(2) 0.009(2) 0.003(2)
C(23) 0.029(3) 0.027(3) 0.029(3) 0.004(2) 0.002(3) 0.012(3)
C(24) 0.036(4) 0.048(4) 0.022(3) 0.005(3) 0.005(3) 0.012(3)
C(25) 0.023(3) 0.037(4) 0.021(3) 0.004(3) -0.002(2) 0.001(3)
C(26) 0.022(3) 0.033(3) 0.025(3) -0.003(2) 0.012(2) -0.001(2)

loop_
_atom_type_symbol
_atom_type_description
_atom_type_scat_dispersion_real
_atom_type_scat_dispersion_imag
_atom_type_scat_source
C C 0.003 0.002
;
International Tables for Crystallography
(1992, Vol. C, Tables 4.2.6.8 and 6.1.1.4)
;
H H 0.000 0.000
;
International Tables for Crystallography
(1992, Vol. C, Table 6.1.1.4)
;
N N 0.006 0.003
;
International Tables for Crystallography
(1992, Vol. C, Tables 4.2.6.8 and 6.1.1.4)
;
F F 0.017 0.010
;
International Tables for Crystallography
(1992, Vol. C, Tables 4.2.6.8 and 6.1.1.4)
;
Cl Cl 0.148 0.159
;
International Tables for Crystallography
(1992, Vol. C, Tables 4.2.6.8 and 6.1.1.4)
;
Ir Ir -1.444 7.990
;
International Tables for Crystallography
(1992, Vol. C, Tables 4.2.6.8 and 6.1.1.4)
;

loop_
_geom_angle_atom_site_label_1
_geom_angle_atom_site_label_2
_geom_angle_atom_site_label_3
_geom_angle
_geom_angle_publ_flag
_geom_angle_site_symmetry_1
_geom_angle_site_symmetry_2
_geom_angle_site_symmetry_3
Cl(1) Ir(1) N(1) 88.69(14) yes . . .
Cl(1) Ir(1) N(2) 88.51(14) yes . . .
Cl(1) Ir(1) N(4) 93.76(13) yes . . .
Cl(1) Ir(1) C(6) 90.94(17) yes . . .
Cl(1) Ir(1) C(16) 173.43(15) yes . . .
N(1) Ir(1) N(2) 160.87(19) yes . . .
N(1) Ir(1) N(4) 99.7(2) yes . . .
N(1) Ir(1) C(6) 80.7(2) yes . . .
N(1) Ir(1) C(16) 92.9(2) yes . . .
N(2) Ir(1) N(4) 99.4(2) yes . . .
N(2) Ir(1) C(6) 80.4(2) yes . . .
N(2) Ir(1) C(16) 92.1(2) yes . . .
N(4) Ir(1) C(6) 175.3(2) yes . . .
N(4) Ir(1) C(16) 79.68(19) yes . . .
C(6) Ir(1) C(16) 95.6(2) yes . . .
Ir(1) N(1) C(1) 124.8(4) yes . . .
Ir(1) N(1) C(5) 114.2(4) yes . . .
C(1) N(1) C(5) 120.9(6) yes . . .
Ir(1) N(2) C(12) 114.8(4) yes . . .
Ir(1) N(2) C(14) 136.2(3) yes . . .
C(12) N(2) C(14) 108.3(5) yes . . .
C(12) N(3) C(13) 108.4(5) yes . . .
C(12) N(3) C(15) 129.0(6) yes . . .
C(13) N(3) C(15) 122.5(6) yes . . .
Ir(1) N(4) C(22) 114.7(3) yes . . .
Ir(1) N(4) C(26) 126.0(4) yes . . .
C(22) N(4) C(26) 119.3(5) yes . . .
N(1) C(1) C(2) 121.0(5) yes . . .
C(1) C(2) C(3) 119.0(5) yes . . .
C(2) C(3) C(4) 119.3(7) yes . . .
C(3) C(4) C(5) 120.7(5) yes . . .
N(1) C(5) C(4) 119.1(5) yes . . .
N(1) C(5) C(7) 114.1(6) yes . . .
C(4) C(5) C(7) 126.7(5) yes . . .
Ir(1) C(6) C(7) 118.7(4) yes . . .
Ir(1) C(6) C(11) 118.8(5) yes . . .
C(7) C(6) C(11) 122.6(5) yes . . .
C(5) C(7) C(6) 112.2(5) yes . . .
C(5) C(7) C(8) 130.8(6) yes . . .
C(6) C(7) C(8) 117.0(5) yes . . .
F(1) C(8) C(7) 120.0(6) yes . . .
F(1) C(8) C(9) 117.1(5) yes . . .
C(7) C(8) C(9) 122.9(7) yes . . .
C(8) C(9) C(10) 118.4(5) yes . . .
F(2) C(10) C(9) 116.9(5) yes . . .
F(2) C(10) C(11) 119.8(6) yes . . .
C(9) C(10) C(11) 123.3(6) yes . . .
C(6) C(11) C(10) 115.8(6) yes . . .
C(6) C(11) C(12) 109.6(4) yes . . .
C(10) C(11) C(12) 134.6(6) yes . . .
N(2) C(12) N(3) 108.7(6) yes . . .
N(2) C(12) C(11) 116.0(5) yes . . .
N(3) C(12) C(11) 135.2(5) yes . . .
N(3) C(13) C(14) 107.3(6) yes . . .
N(2) C(14) C(13) 107.3(5) yes . . .
Ir(1) C(16) C(17) 127.9(4) yes . . .
Ir(1) C(16) C(21) 115.5(3) yes . . .
C(17) C(16) C(21) 116.6(5) yes . . .
C(16) C(17) C(18) 120.2(5) yes . . .
F(3) C(18) C(17) 118.3(5) yes . . .
F(3) C(18) C(19) 118.3(5) yes . . .
C(17) C(18) C(19) 123.4(5) yes . . .
C(18) C(19) C(20) 117.6(6) yes . . .
C(19) C(20) C(21) 121.5(6) yes . . .
C(16) C(21) C(20) 120.8(5) yes . . .
C(16) C(21) C(22) 116.0(5) yes . . .
C(20) C(21) C(22) 123.2(5) yes . . .
N(4) C(22) C(21) 113.9(5) yes . . .
N(4) C(22) C(23) 120.3(5) yes . . .
C(21) C(22) C(23) 125.8(5) yes . . .
C(22) C(23) C(24) 120.5(6) yes . . .
C(23) C(24) C(25) 118.8(6) yes . . .
C(24) C(25) C(26) 118.6(5) yes . . .
N(4) C(26) C(25) 122.5(6) yes . . .
N(1) C(1) H(1) 119.5 no . . .
C(2) C(1) H(1) 119.5 no . . .
C(1) C(2) H(2) 120.5 no . . .
C(3) C(2) H(2) 120.5 no . . .
C(2) C(3) H(3) 120.4 no . . .
C(4) C(3) H(3) 120.4 no . . .
C(3) C(4) H(4) 119.7 no . . .
C(5) C(4) H(4) 119.7 no . . .
C(8) C(9) H(5) 120.8 no . . .
C(10) C(9) H(5) 120.8 no . . .
N(3) C(13) H(6) 126.3 no . . .
C(14) C(13) H(6) 126.3 no . . .
N(2) C(14) H(7) 126.4 no . . .
C(13) C(14) H(7) 126.4 no . . .
N(3) C(15) H(8) 109.5 no . . .
N(3) C(15) H(9) 109.5 no . . .
N(3) C(15) H(10) 109.5 no . . .
H(8) C(15) H(9) 109.5 no . . .
H(8) C(15) H(10) 109.5 no . . .
H(9) C(15) H(10) 109.5 no . . .
C(16) C(17) H(11) 119.9 no . . .
C(18) C(17) H(11) 119.9 no . . .
C(18) C(19) H(12) 121.2 no . . .
C(20) C(19) H(12) 121.2 no . . .
C(19) C(20) H(13) 119.3 no . . .
C(21) C(20) H(13) 119.3 no . . .
C(22) C(23) H(14) 119.7 no . . .
C(24) C(23) H(14) 119.7 no . . .
C(23) C(24) H(15) 120.6 no . . .
C(25) C(24) H(15) 120.6 no . . .
C(24) C(25) H(16) 120.7 no . . .
C(26) C(25) H(16) 120.7 no . . .
N(4) C(26) H(17) 118.7 no . . .
C(25) C(26) H(17) 118.7 no . . .

loop_
_geom_bond_atom_site_label_1
_geom_bond_atom_site_label_2
_geom_bond_distance
_geom_bond_publ_flag
_geom_bond_site_symmetry_1
_geom_bond_site_symmetry_2
Ir(1) Cl(1) 2.4262(15) yes . .
Ir(1) N(1) 2.048(6) yes . .
Ir(1) N(2) 2.038(5) yes . .
Ir(1) N(4) 2.140(4) yes . .
Ir(1) C(6) 1.909(5) yes . .
Ir(1) C(16) 2.001(5) yes . .
F(1) C(8) 1.355(9) yes . .
F(2) C(10) 1.349(7) yes . .
F(3) C(18) 1.368(6) yes . .
N(1) C(1) 1.337(7) yes . .
N(1) C(5) 1.372(8) yes . .
N(2) C(12) 1.335(6) yes . .
N(2) C(14) 1.390(10) yes . .
N(3) C(12) 1.349(9) yes . .
N(3) C(13) 1.377(9) yes . .
N(3) C(15) 1.477(8) yes . .
N(4) C(22) 1.358(8) yes . .
N(4) C(26) 1.348(7) yes . .
C(1) C(2) 1.391(11) yes . .
C(2) C(3) 1.378(9) yes . .
C(3) C(4) 1.382(8) yes . .
C(4) C(5) 1.376(10) yes . .
C(5) C(7) 1.473(8) yes . .
C(6) C(7) 1.404(10) yes . .
C(6) C(11) 1.438(8) yes . .
C(7) C(8) 1.394(7) yes . .
C(8) C(9) 1.379(9) yes . .
C(9) C(10) 1.394(11) yes . .
C(10) C(11) 1.387(8) yes . .
C(11) C(12) 1.473(10) yes . .
C(13) C(14) 1.358(9) yes . .
C(16) C(17) 1.406(7) yes . .
C(16) C(21) 1.428(8) yes . .
C(17) C(18) 1.377(9) yes . .
C(18) C(19) 1.381(9) yes . .
C(19) C(20) 1.370(8) yes . .
C(20) C(21) 1.399(9) yes . .
C(21) C(22) 1.478(7) yes . .
C(22) C(23) 1.384(8) yes . .
C(23) C(24) 1.372(8) yes . .
C(24) C(25) 1.399(10) yes . .
C(25) C(26) 1.369(9) yes . .
C(1) H(1) 0.950 no . .
C(2) H(2) 0.950 no . .
C(3) H(3) 0.950 no . .
C(4) H(4) 0.950 no . .
C(9) H(5) 0.950 no . .
C(13) H(6) 0.950 no . .
C(14) H(7) 0.950 no . .
C(15) H(8) 0.950 no . .
C(15) H(9) 0.950 no . .
C(15) H(10) 0.950 no . .
C(17) H(11) 0.950 no . .
C(19) H(12) 0.950 no . .
C(20) H(13) 0.950 no . .
C(23) H(14) 0.950 no . .
C(24) H(15) 0.950 no . .
C(25) H(16) 0.950 no . .
C(26) H(17) 0.950 no . .

loop_
_geom_contact_atom_site_label_1
_geom_contact_atom_site_label_2
_geom_contact_distance
_geom_contact_publ_flag
_geom_contact_site_symmetry_1
_geom_contact_site_symmetry_2
Cl(1) Cl(1) 3.2893(19) ? . 3_655
F(1) F(2) 3.542(5) ? . 3_756
F(1) C(14) 3.400(7) ? . 1_556
F(1) C(15) 3.476(9) ? . 3_756
F(2) F(1) 3.542(5) ? . 3_756
F(2) F(2) 3.436(6) ? . 3_856
F(2) C(3) 3.600(8) ? . 1_655
F(2) C(7) 3.532(7) ? . 3_756
F(2) C(8) 3.448(7) ? . 3_756
F(2) C(15) 2.913(7) ? . 3_856
F(3) C(1) 3.521(6) ? . 4_655
N(2) C(2) 3.591(7) ? . 1_655
N(3) C(2) 3.382(8) ? . 1_655
C(1) F(3) 3.521(6) ? . 4_454
C(1) C(23) 3.507(9) ? . 4_555
C(2) N(2) 3.591(7) ? . 1_455
C(2) N(3) 3.382(8) ? . 1_455
C(2) C(12) 3.319(8) ? . 1_455
C(2) C(17) 3.532(10) ? . 1_455
C(2) C(23) 3.571(9) ? . 4_555
C(3) F(2) 3.600(8) ? . 1_455
C(3) C(11) 3.583(9) ? . 1_455
C(3) C(12) 3.534(8) ? . 1_455
C(7) F(2) 3.532(7) ? . 3_756
C(8) F(2) 3.448(7) ? . 3_756
C(8) C(10) 3.357(8) ? . 3_756
C(9) C(9) 3.558(8) ? . 3_756
C(9) C(10) 3.458(8) ? . 3_756
C(9) C(11) 3.559(9) ? . 3_756
C(10) C(8) 3.357(8) ? . 3_756
C(10) C(9) 3.458(8) ? . 3_756
C(11) C(3) 3.583(9) ? . 1_655
C(11) C(9) 3.559(9) ? . 3_756
C(12) C(2) 3.319(8) ? . 1_655
C(12) C(3) 3.534(8) ? . 1_655
C(14) F(1) 3.400(7) ? . 1_554
C(15) F(1) 3.476(9) ? . 3_756
C(15) F(2) 2.913(7) ? . 3_856
C(17) C(2) 3.532(10) ? . 1_655
C(17) C(20) 3.598(10) ? . 4_555
C(20) C(17) 3.598(10) ? . 4_554
C(23) C(1) 3.507(9) ? . 4_554
C(23) C(2) 3.571(9) ? . 4_554
Cl(1) H(5) 2.882 ? . 3_756
Cl(1) H(6) 3.392 ? . 1_455
Cl(1) H(6) 2.765 ? . 3_755
Cl(1) H(8) 3.167 ? . 1_455
Cl(1) H(9) 3.222 ? . 1_455
Cl(1) H(9) 3.274 ? . 3_755
F(1) H(6) 3.538 ? . 1_556
F(1) H(7) 2.631 ? . 1_556
F(1) H(9) 3.588 ? . 3_756
F(1) H(10) 2.798 ? . 3_756
F(1) H(12) 2.881 ? . 4_555
F(2) H(3) 3.396 ? . 1_655
F(2) H(4) 3.487 ? . 1_655
F(2) H(8) 2.501 ? . 3_856
F(2) H(9) 3.076 ? . 3_856
F(2) H(10) 2.701 ? . 3_856
F(3) H(1) 2.792 ? . 4_655
F(3) H(2) 3.239 ? . 4_655
F(3) H(3) 3.484 ? . 1_655
F(3) H(15) 2.728 ? . 1_656
N(1) H(8) 3.151 ? . 1_455
N(1) H(13) 3.406 ? . 4_555
N(1) H(14) 2.850 ? . 4_555
N(2) H(2) 3.111 ? . 1_655
N(3) H(2) 3.494 ? . 1_655
C(1) H(8) 3.338 ? . 1_455
C(1) H(14) 2.852 ? . 4_555
C(1) H(15) 3.211 ? . 4_555
C(2) H(8) 3.431 ? . 1_455
C(2) H(11) 3.508 ? . 1_455
C(2) H(14) 3.142 ? . 4_555
C(2) H(15) 3.429 ? . 4_555
C(3) H(8) 3.315 ? . 1_455
C(3) H(11) 3.361 ? . 1_455
C(3) H(14) 3.410 ? . 4_555
C(3) H(15) 3.369 ? . 1_556
C(3) H(16) 3.217 ? . 1_556
C(4) H(8) 3.079 ? . 1_455
C(4) H(10) 3.515 ? . 3_756
C(4) H(13) 2.982 ? . 4_555
C(4) H(14) 3.426 ? . 4_555
C(5) H(8) 3.001 ? . 1_455
C(5) H(13) 2.804 ? . 4_555
C(5) H(14) 3.166 ? . 4_555
C(6) H(5) 3.448 ? . 3_756
C(7) H(13) 3.090 ? . 4_555
C(8) H(10) 3.570 ? . 3_756
C(8) H(12) 3.195 ? . 4_555
C(8) H(13) 3.539 ? . 4_555
C(9) H(16) 3.116 ? . 1_656
C(10) H(3) 3.254 ? . 1_655
C(10) H(16) 3.336 ? . 1_656
C(11) H(3) 3.234 ? . 1_655
C(11) H(5) 3.442 ? . 3_756
C(12) H(2) 3.161 ? . 1_655
C(12) H(3) 3.547 ? . 1_655
C(13) H(1) 3.515 ? . 1_655
C(14) H(2) 3.436 ? . 1_655
C(16) H(2) 3.099 ? . 1_655
C(16) H(14) 3.100 ? . 4_555
C(17) H(2) 2.791 ? . 1_655
C(17) H(3) 3.187 ? . 1_655
C(17) H(13) 3.024 ? . 4_555
C(17) H(14) 3.124 ? . 4_555
C(18) H(2) 3.125 ? . 1_655
C(18) H(13) 3.564 ? . 4_555
C(18) H(14) 3.501 ? . 4_555
C(19) H(16) 3.580 ? . 4_655
C(20) H(11) 3.243 ? . 4_554
C(21) H(14) 3.474 ? . 4_555
C(24) H(3) 3.141 ? . 1_554
C(24) H(4) 3.586 ? . 1_554
C(25) H(3) 2.919 ? . 1_554
C(25) H(4) 3.300 ? . 1_554
C(25) H(12) 3.302 ? . 4_454
C(26) H(9) 3.408 ? . 3_755
H(1) F(3) 2.792 ? . 4_454
H(1) C(13) 3.515 ? . 1_455
H(1) H(6) 3.541 ? . 1_455
H(1) H(14) 3.235 ? . 4_555
H(1) H(15) 2.983 ? . 4_555
H(2) F(3) 3.239 ? . 4_454
H(2) N(2) 3.111 ? . 1_455
H(2) N(3) 3.494 ? . 1_455
H(2) C(12) 3.161 ? . 1_455
H(2) C(14) 3.436 ? . 1_455
H(2) C(16) 3.099 ? . 1_455
H(2) C(17) 2.791 ? . 1_455
H(2) C(18) 3.125 ? . 1_455
H(2) H(11) 2.958 ? . 1_455
H(2) H(15) 3.366 ? . 4_555
H(3) F(2) 3.396 ? . 1_455
H(3) F(3) 3.484 ? . 1_455
H(3) C(10) 3.254 ? . 1_455
H(3) C(11) 3.234 ? . 1_455
H(3) C(12) 3.547 ? . 1_455
H(3) C(17) 3.187 ? . 1_455
H(3) C(24) 3.141 ? . 1_556
H(3) C(25) 2.919 ? . 1_556
H(3) H(11) 2.651 ? . 1_455
H(3) H(15) 2.794 ? . 1_556
H(3) H(16) 2.380 ? . 1_556
H(4) F(2) 3.487 ? . 1_455
H(4) C(24) 3.586 ? . 1_556
H(4) C(25) 3.300 ? . 1_556
H(4) H(8) 3.508 ? . 1_455
H(4) H(9) 3.560 ? . 3_756
H(4) H(10) 2.890 ? . 3_756
H(4) H(13) 3.134 ? . 4_555
H(4) H(16) 3.247 ? . 1_556
H(5) Cl(1) 2.882 ? . 3_756
H(5) C(6) 3.448 ? . 3_756
H(5) C(11) 3.442 ? . 3_756
H(5) H(6) 3.257 ? . 1_556
H(5) H(8) 3.476 ? . 3_856
H(5) H(9) 3.495 ? . 3_856
H(5) H(16) 3.154 ? . 1_656
H(5) H(17) 3.152 ? . 1_656
H(6) Cl(1) 3.392 ? . 1_655
H(6) Cl(1) 2.765 ? . 3_755
H(6) F(1) 3.538 ? . 1_554
H(6) H(1) 3.541 ? . 1_655
H(6) H(5) 3.257 ? . 1_554
H(6) H(17) 3.354 ? . 1_655
H(7) F(1) 2.631 ? . 1_554
H(7) H(9) 3.491 ? . 3_755
H(7) H(12) 3.230 ? . 4_554
H(8) Cl(1) 3.167 ? . 1_655
H(8) F(2) 2.501 ? . 3_856
H(8) N(1) 3.151 ? . 1_655
H(8) C(1) 3.338 ? . 1_655
H(8) C(2) 3.431 ? . 1_655
H(8) C(3) 3.315 ? . 1_655
H(8) C(4) 3.079 ? . 1_655
H(8) C(5) 3.001 ? . 1_655
H(8) H(4) 3.508 ? . 1_655
H(8) H(5) 3.476 ? . 3_856
H(9) Cl(1) 3.222 ? . 1_655
H(9) Cl(1) 3.274 ? . 3_755
H(9) F(1) 3.588 ? . 3_756
H(9) F(2) 3.076 ? . 3_856
H(9) C(26) 3.408 ? . 3_755
H(9) H(4) 3.560 ? . 3_756
H(9) H(5) 3.495 ? . 3_856
H(9) H(7) 3.491 ? . 3_755
H(9) H(17) 2.800 ? . 3_755
H(10) F(1) 2.798 ? . 3_756
H(10) F(2) 2.701 ? . 3_856
H(10) C(4) 3.515 ? . 3_756
H(10) C(8) 3.570 ? . 3_756
H(10) H(4) 2.890 ? . 3_756
H(10) H(10) 3.575 ? . 3_856
H(11) C(2) 3.508 ? . 1_655
H(11) C(3) 3.361 ? . 1_655
H(11) C(20) 3.243 ? . 4_555
H(11) H(2) 2.958 ? . 1_655
H(11) H(3) 2.651 ? . 1_655
H(11) H(13) 2.675 ? . 4_555
H(11) H(14) 3.417 ? . 4_555
H(11) H(16) 3.282 ? . 1_656
H(12) F(1) 2.881 ? . 4_554
H(12) C(8) 3.195 ? . 4_554
H(12) C(25) 3.302 ? . 4_655
H(12) H(7) 3.230 ? . 4_555
H(12) H(16) 2.950 ? . 4_655
H(13) N(1) 3.406 ? . 4_554
H(13) C(4) 2.982 ? . 4_554
H(13) C(5) 2.804 ? . 4_554
H(13) C(7) 3.090 ? . 4_554
H(13) C(8) 3.539 ? . 4_554
H(13) C(17) 3.024 ? . 4_554
H(13) C(18) 3.564 ? . 4_554
H(13) H(4) 3.134 ? . 4_554
H(13) H(11) 2.675 ? . 4_554
H(14) N(1) 2.850 ? . 4_554
H(14) C(1) 2.852 ? . 4_554
H(14) C(2) 3.142 ? . 4_554
H(14) C(3) 3.410 ? . 4_554
H(14) C(4) 3.426 ? . 4_554
H(14) C(5) 3.166 ? . 4_554
H(14) C(16) 3.100 ? . 4_554
H(14) C(17) 3.124 ? . 4_554
H(14) C(18) 3.501 ? . 4_554
H(14) C(21) 3.474 ? . 4_554
H(14) H(1) 3.235 ? . 4_554
H(14) H(11) 3.417 ? . 4_554
H(15) F(3) 2.728 ? . 1_454
H(15) C(1) 3.211 ? . 4_554
H(15) C(2) 3.429 ? . 4_554
H(15) C(3) 3.369 ? . 1_554
H(15) H(1) 2.983 ? . 4_554
H(15) H(2) 3.366 ? . 4_554
H(15) H(3) 2.794 ? . 1_554
H(16) C(3) 3.217 ? . 1_554
H(16) C(9) 3.116 ? . 1_454
H(16) C(10) 3.336 ? . 1_454
H(16) C(19) 3.580 ? . 4_454
H(16) H(3) 2.380 ? . 1_554
H(16) H(4) 3.247 ? . 1_554
H(16) H(5) 3.154 ? . 1_454
H(16) H(11) 3.282 ? . 1_454
H(16) H(12) 2.950 ? . 4_454
H(17) H(5) 3.152 ? . 1_454
H(17) H(6) 3.354 ? . 1_455
H(17) H(9) 2.800 ? . 3_755

loop_
_geom_torsion_atom_site_label_1
_geom_torsion_atom_site_label_2
_geom_torsion_atom_site_label_3
_geom_torsion_atom_site_label_4
_geom_torsion
_geom_torsion_publ_flag
_geom_torsion_site_symmetry_1
_geom_torsion_site_symmetry_2
_geom_torsion_site_symmetry_3
_geom_torsion_site_symmetry_4
Cl(1) Ir(1) N(1) C(1) -82.8(4) ? . . . .
Cl(1) Ir(1) N(1) C(5) 93.3(4) ? . . . .
Cl(1) Ir(1) N(2) C(12) -87.1(3) ? . . . .
Cl(1) Ir(1) N(2) C(14) 80.9(5) ? . . . .
Cl(1) Ir(1) N(4) C(22) -174.8(4) ? . . . .
Cl(1) Ir(1) N(4) C(26) 3.4(5) ? . . . .
Cl(1) Ir(1) C(6) C(7) -91.8(4) ? . . . .
Cl(1) Ir(1) C(6) C(11) 88.1(4) ? . . . .
Cl(1) Ir(1) C(16) C(17) -178.6(13) ? . . . .
Cl(1) Ir(1) C(16) C(21) 0.7(18) ? . . . .
N(1) Ir(1) N(2) C(12) -5.4(8) ? . . . .
N(1) Ir(1) N(2) C(14) 162.5(5) ? . . . .
N(2) Ir(1) N(1) C(1) -164.5(5) ? . . . .
N(2) Ir(1) N(1) C(5) 11.7(8) ? . . . .
N(1) Ir(1) N(4) C(22) 95.9(4) ? . . . .
N(1) Ir(1) N(4) C(26) -85.9(6) ? . . . .
N(4) Ir(1) N(1) C(1) 10.8(5) ? . . . .
N(4) Ir(1) N(1) C(5) -173.1(4) ? . . . .
N(1) Ir(1) C(6) C(7) -3.3(4) ? . . . .
N(1) Ir(1) C(6) C(11) 176.6(4) ? . . . .
C(6) Ir(1) N(1) C(1) -174.0(5) ? . . . .
C(6) Ir(1) N(1) C(5) 2.1(4) ? . . . .
N(1) Ir(1) C(16) C(17) 77.9(6) ? . . . .
N(1) Ir(1) C(16) C(21) -102.7(5) ? . . . .
C(16) Ir(1) N(1) C(1) 90.8(5) ? . . . .
C(16) Ir(1) N(1) C(5) -93.1(4) ? . . . .
N(2) Ir(1) N(4) C(22) -85.7(4) ? . . . .
N(2) Ir(1) N(4) C(26) 92.5(6) ? . . . .
N(4) Ir(1) N(2) C(12) 179.4(3) ? . . . .
N(4) Ir(1) N(2) C(14) -12.7(6) ? . . . .
N(2) Ir(1) C(6) C(7) 179.9(3) ? . . . .
N(2) Ir(1) C(6) C(11) -0.3(4) ? . . . .
C(6) Ir(1) N(2) C(12) 4.1(4) ? . . . .
C(6) Ir(1) N(2) C(14) 172.1(6) ? . . . .
N(2) Ir(1) C(16) C(17) -83.6(6) ? . . . .
N(2) Ir(1) C(16) C(21) 95.8(5) ? . . . .
C(16) Ir(1) N(2) C(12) 99.5(4) ? . . . .
C(16) Ir(1) N(2) C(14) -92.6(6) ? . . . .
N(4) Ir(1) C(6) C(7) 92(3) ? . . . .
N(4) Ir(1) C(6) C(11) -88(3) ? . . . .
C(6) Ir(1) N(4) C(22) 1(2) ? . . . .
C(6) Ir(1) N(4) C(26) 179(2) ? . . . .
N(4) Ir(1) C(16) C(17) 177.3(6) ? . . . .
N(4) Ir(1) C(16) C(21) -3.4(5) ? . . . .
C(16) Ir(1) N(4) C(22) 4.8(4) ? . . . .
C(16) Ir(1) N(4) C(26) -177.1(6) ? . . . .
C(6) Ir(1) C(16) C(17) -3.0(6) ? . . . .
C(6) Ir(1) C(16) C(21) 176.4(5) ? . . . .
C(16) Ir(1) C(6) C(7) 88.7(4) ? . . . .
C(16) Ir(1) C(6) C(11) -91.4(4) ? . . . .
Ir(1) N(1) C(1) C(2) 177.9(4) ? . . . .
Ir(1) N(1) C(5) C(4) -177.8(4) ? . . . .
Ir(1) N(1) C(5) C(7) -0.7(6) ? . . . .
C(1) N(1) C(5) C(4) -1.5(8) ? . . . .
C(1) N(1) C(5) C(7) 175.6(5) ? . . . .
C(5) N(1) C(1) C(2) 2.0(9) ? . . . .
Ir(1) N(2) C(12) N(3) 171.3(3) ? . . . .
Ir(1) N(2) C(12) C(11) -7.1(6) ? . . . .
Ir(1) N(2) C(14) C(13) -169.4(4) ? . . . .
C(12) N(2) C(14) C(13) -0.9(6) ? . . . .
C(14) N(2) C(12) N(3) 0.1(4) ? . . . .
C(14) N(2) C(12) C(11) -178.3(5) ? . . . .
C(12) N(3) C(13) C(14) -1.3(7) ? . . . .
C(13) N(3) C(12) N(2) 0.8(6) ? . . . .
C(13) N(3) C(12) C(11) 178.7(6) ? . . . .
C(15) N(3) C(12) N(2) 179.6(5) ? . . . .
C(15) N(3) C(12) C(11) -2.5(11) ? . . . .
C(15) N(3) C(13) C(14) 179.8(4) ? . . . .
Ir(1) N(4) C(22) C(21) -5.0(7) ? . . . .
Ir(1) N(4) C(22) C(23) 176.3(5) ? . . . .
Ir(1) N(4) C(26) C(25) -179.0(5) ? . . . .
C(22) N(4) C(26) C(25) -0.9(11) ? . . . .
C(26) N(4) C(22) C(21) 176.7(6) ? . . . .
C(26) N(4) C(22) C(23) -2.0(10) ? . . . .
N(1) C(1) C(2) C(3) -0.7(9) ? . . . .
C(1) C(2) C(3) C(4) -1.1(9) ? . . . .
C(2) C(3) C(4) C(5) 1.5(9) ? . . . .
C(3) C(4) C(5) N(1) -0.3(7) ? . . . .
C(3) C(4) C(5) C(7) -176.9(6) ? . . . .
N(1) C(5) C(7) C(6) -1.8(7) ? . . . .
N(1) C(5) C(7) C(8) -179.3(6) ? . . . .
C(4) C(5) C(7) C(6) 175.0(5) ? . . . .
C(4) C(5) C(7) C(8) -2.5(10) ? . . . .
Ir(1) C(6) C(7) C(5) 3.7(6) ? . . . .
Ir(1) C(6) C(7) C(8) -178.3(4) ? . . . .
Ir(1) C(6) C(11) C(10) 177.8(4) ? . . . .
Ir(1) C(6) C(11) C(12) -3.1(6) ? . . . .
C(7) C(6) C(11) C(10) -2.4(8) ? . . . .
C(7) C(6) C(11) C(12) 176.7(5) ? . . . .
C(11) C(6) C(7) C(5) -176.1(5) ? . . . .
C(11) C(6) C(7) C(8) 1.8(8) ? . . . .
C(5) C(7) C(8) F(1) -2.5(10) ? . . . .
C(5) C(7) C(8) C(9) 177.3(6) ? . . . .
C(6) C(7) C(8) F(1) 180.0(5) ? . . . .
C(6) C(7) C(8) C(9) -0.2(7) ? . . . .
F(1) C(8) C(9) C(10) 179.0(5) ? . . . .
C(7) C(8) C(9) C(10) -0.8(9) ? . . . .
C(8) C(9) C(10) F(2) -179.9(4) ? . . . .
C(8) C(9) C(10) C(11) 0.2(7) ? . . . .
F(2) C(10) C(11) C(6) -178.6(5) ? . . . .
F(2) C(10) C(11) C(12) 2.6(10) ? . . . .
C(9) C(10) C(11) C(6) 1.3(8) ? . . . .
C(9) C(10) C(11) C(12) -177.4(6) ? . . . .
C(6) C(11) C(12) N(2) 6.6(7) ? . . . .
C(6) C(11) C(12) N(3) -171.3(6) ? . . . .
C(10) C(11) C(12) N(2) -174.6(6) ? . . . .
C(10) C(11) C(12) N(3) 7.6(12) ? . . . .
N(3) C(13) C(14) N(2) 1.4(7) ? . . . .
Ir(1) C(16) C(17) C(18) 179.8(5) ? . . . .
Ir(1) C(16) C(21) C(20) -179.8(4) ? . . . .
Ir(1) C(16) C(21) C(22) 1.8(8) ? . . . .
C(17) C(16) C(21) C(20) -0.4(9) ? . . . .
C(17) C(16) C(21) C(22) -178.8(6) ? . . . .
C(21) C(16) C(17) C(18) 0.4(9) ? . . . .
C(16) C(17) C(18) F(3) -179.2(6) ? . . . .
C(16) C(17) C(18) C(19) -0.3(9) ? . . . .
F(3) C(18) C(19) C(20) 178.9(6) ? . . . .
C(17) C(18) C(19) C(20) 0.0(10) ? . . . .
C(18) C(19) C(20) C(21) 0.0(11) ? . . . .
C(19) C(20) C(21) C(16) 0.2(8) ? . . . .
C(19) C(20) C(21) C(22) 178.5(7) ? . . . .
C(16) C(21) C(22) N(4) 2.3(9) ? . . . .
C(16) C(21) C(22) C(23) -179.1(7) ? . . . .
C(20) C(21) C(22) N(4) -176.1(6) ? . . . .
C(20) C(21) C(22) C(23) 2.5(12) ? . . . .
N(4) C(22) C(23) C(24) 2.4(11) ? . . . .
C(21) C(22) C(23) C(24) -176.1(7) ? . . . .
C(22) C(23) C(24) C(25) 0.2(9) ? . . . .
C(23) C(24) C(25) C(26) -3.0(12) ? . . . .
C(24) C(25) C(26) N(4) 3.5(12) ? . . . .
